data_7124737
loop_
_publ_author_name
'Singh, RahulKumar Rajmani'
'Pawar, Samir Kundlik'
'Huang, Min-Jie'
'Liu, Rai-Shung'

_publ_section_title
;
 Gold-catalyzed [3+2]-annulations of \a-aryl diazonitriles with ynamides
 and allenamides to yield 1-amino-1H-indenes.
;
_journal_issue 76
_journal_name_full 'Chemical communications (Cambridge, England)'
_journal_page_first 11434
_journal_page_last 11437
_journal_paper_doi 10.1039/c6cc04308a
_journal_volume 52
_journal_year 2016
_chemical_formula_sum 'C16 H16 N2 O2'
_chemical_formula_weight 268.31
_space_group_crystal_system triclinic
_space_group_IT_number 2
_space_group_name_Hall '-P 1'
_space_group_name_H-M_alt 'P -1'
_atom_sites_solution_hydrogens mixed
_audit_creation_method SHELXL-2014/6
_audit_update_record
;
2016-03-18 deposited with the CCDC.
2016-08-22 downloaded from the CCDC.
;
_cell_angle_alpha 92.401(2)
_cell_angle_beta 112.162(2)
_cell_angle_gamma 116.147(2)
_cell_formula_units_Z 2
_cell_length_a 9.2837(4)
_cell_length_b 9.9699(4)
_cell_length_c 9.9836(4)
_cell_measurement_reflns_used 4400
_cell_measurement_temperature 296(2)
_cell_measurement_theta_max 25.5368
_cell_measurement_theta_min 2.2752
_cell_volume 743.75(6)
_computing_cell_refinement 'SAINT V8.34A (Bruker AXS Inc., 2013)'
_computing_data_collection 'APEX2 (Bruker AXS, 2010)'
_computing_data_reduction 'SAINT V8.34A (Bruker AXS Inc., 2013)'
_computing_molecular_graphics 'SHELXTL (Sheldrick, 2008)'
_computing_publication_material SHELXTL
_computing_structure_refinement 'SHELXL-2014/6 (Sheldrick, 2014)'
_diffrn_ambient_temperature 296(2)
_diffrn_detector_area_resol_mean 8.3333
_diffrn_measured_fraction_theta_full 0.994
_diffrn_measured_fraction_theta_max 0.994
_diffrn_measurement_device_type 'Bruker APEX-II CCD'
_diffrn_measurement_method '\f and \w scans'
_diffrn_radiation_type MoK\a
_diffrn_radiation_wavelength 0.71073
_diffrn_reflns_av_R_equivalents 0.0236
_diffrn_reflns_av_unetI/netI 0.0209
_diffrn_reflns_Laue_measured_fraction_full 0.994
_diffrn_reflns_Laue_measured_fraction_max 0.994
_diffrn_reflns_limit_h_max 11
_diffrn_reflns_limit_h_min -11
_diffrn_reflns_limit_k_max 12
_diffrn_reflns_limit_k_min -12
_diffrn_reflns_limit_l_max 12
_diffrn_reflns_limit_l_min -12
_diffrn_reflns_number 11208
_diffrn_reflns_point_group_measured_fraction_full 0.994
_diffrn_reflns_point_group_measured_fraction_max 0.994
_diffrn_reflns_theta_full 25.242
_diffrn_reflns_theta_max 26.382
_diffrn_reflns_theta_min 2.275
_exptl_absorpt_coefficient_mu 0.080
_exptl_absorpt_correction_T_max 0.9485
_exptl_absorpt_correction_T_min 0.8826
_exptl_absorpt_correction_type multi-scan
_exptl_absorpt_process_details 'SADABS V2014/4 (Bruker AXS Inc.)'
_exptl_crystal_colour Colorless
_exptl_crystal_density_diffrn 1.198
_exptl_crystal_density_meas ?
_exptl_crystal_density_method 'not measured'
_exptl_crystal_description Lump
_exptl_crystal_F_000 284
_exptl_crystal_size_max 0.20
_exptl_crystal_size_mid 0.20
_exptl_crystal_size_min 0.15
_refine_diff_density_max 0.387
_refine_diff_density_min -0.399
_refine_diff_density_rms 0.141
_refine_ls_extinction_method none
_refine_ls_goodness_of_fit_ref 1.091
_refine_ls_hydrogen_treatment constr
_refine_ls_matrix_type full
_refine_ls_number_parameters 192
_refine_ls_number_reflns 3018
_refine_ls_number_restraints 0
_refine_ls_restrained_S_all 1.091
_refine_ls_R_factor_all 0.0601
_refine_ls_R_factor_gt 0.0490
_refine_ls_shift/su_max 0.012
_refine_ls_shift/su_mean 0.000
_refine_ls_structure_factor_coef Fsqd
_refine_ls_weighting_details 'w=1/[\s^2^(Fo^2^)+(0.0963P)^2^+0.1107P] where P=(Fo^2^+2Fc^2^)/3'
_refine_ls_weighting_scheme calc
_refine_ls_wR_factor_gt 0.1503
_refine_ls_wR_factor_ref 0.1634
_reflns_Friedel_coverage 0.000
_reflns_number_gt 2503
_reflns_number_total 3018
_reflns_threshold_expression 'I > 2\s(I)'
_cod_data_source_file c6cc04308a2.cif
_cod_data_source_block 151232_0m_a
_cod_depositor_comments
;
The following automatic conversions were performed:

data item '_exptl_crystal_density_meas' value 'not measured' was
changed to '?' -- the value is perceived as not measured.

Automatic conversion script
Id: cif_fix_values 6909 2019-04-08 15:41:33Z antanas 
;
_cod_database_code 7124737
_shelx_space_group_comment
;
The symmetry employed for this shelxl refinement is uniquely defined
by the following loop, which should always be used as a source of
symmetry information in preference to the above space-group names.
They are only intended as comments.
;
_shelxl_version_number 2014/6

loop_
_space_group_symop_operation_xyz
'x, y, z'
'-x, -y, -z'

loop_
_atom_site_label
_atom_site_type_symbol
_atom_site_fract_x
_atom_site_fract_y
_atom_site_fract_z
_atom_site_U_iso_or_equiv
_atom_site_adp_type
_atom_site_occupancy
_atom_site_site_symmetry_order
_atom_site_calc_flag
_atom_site_refinement_flags_posn
_atom_site_refinement_flags_adp
C1 C 0.3032(2) 0.78198(18) 0.71695(19) 0.0460(4) Uani 1 1 d . .
C2 C 0.3556(3) 0.7759(2) 0.9580(2) 0.0633(5) Uani 1 1 d . .
H2A H 0.2628 0.6961 0.9768 0.076 Uiso 1 1 calc R U
H2B H 0.4345 0.8609 1.0468 0.076 Uiso 1 1 calc R U
C3 C 0.4588(3) 0.7131(3) 0.9176(2) 0.0602(5) Uani 1 1 d . .
H3A H 0.5867 0.7778 0.9779 0.072 Uiso 1 1 calc R U
H3B H 0.4231 0.6085 0.9286 0.072 Uiso 1 1 calc R U
C4 C 0.46559(18) 0.66177(16) 0.66676(15) 0.0365(3) Uani 1 1 d . .
H4 H 0.4195 0.6823 0.5688 0.044 Uiso 1 1 calc R U
C5 C 0.3994(2) 0.49110(17) 0.64713(16) 0.0392(4) Uani 1 1 d . .
C6 C 0.2230(2) 0.37343(19) 0.59078(18) 0.0495(4) Uani 1 1 d . .
H6 H 0.1296 0.3953 0.5566 0.059 Uiso 1 1 calc R U
C7 C 0.1892(3) 0.2244(2) 0.5865(2) 0.0585(5) Uani 1 1 d . .
H7 H 0.0718 0.1446 0.5498 0.070 Uiso 1 1 calc R U
C8 C 0.3278(3) 0.19128(19) 0.6363(2) 0.0598(5) Uani 1 1 d . .
H8 H 0.3024 0.0897 0.6334 0.072 Uiso 1 1 calc R U
C9 C 0.5031(3) 0.30720(19) 0.68999(19) 0.0510(4) Uani 1 1 d . .
H9 H 0.5959 0.2846 0.7215 0.061 Uiso 1 1 calc R U
C10 C 0.5379(2) 0.45864(17) 0.69598(16) 0.0397(4) Uani 1 1 d . .
C11 C 0.7175(2) 0.60549(17) 0.75413(16) 0.0397(4) Uani 1 1 d . .
H11 H 0.7799 0.6022 0.6948 0.048 Uiso 1 1 calc R U
C12 C 0.66884(19) 0.73320(16) 0.73007(15) 0.0371(3) Uani 1 1 d . .
C13 C 0.7835(2) 0.88115(18) 0.75131(18) 0.0437(4) Uani 1 1 d . .
C14 C 0.9812(2) 0.9415(2) 0.8102(2) 0.0584(5) Uani 1 1 d . .
H14A H 1.0051 0.8572 0.8201 0.088 Uiso 1 1 calc R U
H14B H 1.0427 1.0131 0.9060 0.088 Uiso 1 1 calc R U
H14C H 1.0220 0.9930 0.7420 0.088 Uiso 1 1 calc R U
C15 C 0.7234(3) 0.9986(2) 0.7156(2) 0.0587(5) Uani 1 1 d . .
H15A H 0.5961 0.9466 0.6567 0.088 Uiso 1 1 calc R U
H15B H 0.7808 1.0599 0.6606 0.088 Uiso 1 1 calc R U
H15C H 0.7551 1.0642 0.8068 0.088 Uiso 1 1 calc R U
C16 C 0.8267(2) 0.6224(2) 0.9119(2) 0.0540(5) Uani 1 1 d . .
N1 N 0.9080(3) 0.6330(2) 1.0334(2) 0.0881(7) Uani 1 1 d . .
N2 N 0.40782(16) 0.71771(14) 0.76286(14) 0.0403(3) Uani 1 1 d . .
O1 O 0.24086(18) 0.80371(15) 0.59464(15) 0.0639(4) Uani 1 1 d . .
O2 O 0.2783(2) 0.82776(17) 0.83162(16) 0.0681(4) Uani 1 1 d . .
O3 O 0.0856(2) 0.5703(2) 0.31911(17) 0.0848(5) Uani 1 1 d . .
H3C H 0.1433 0.6624 0.4130 0.080 Uiso 1 1 d . .
H3D H 0.0221 0.6021 0.2323 0.080 Uiso 1 1 d . .

loop_
_atom_site_aniso_label
_atom_site_aniso_U_11
_atom_site_aniso_U_22
_atom_site_aniso_U_33
_atom_site_aniso_U_23
_atom_site_aniso_U_13
_atom_site_aniso_U_12
C1 0.0447(8) 0.0376(8) 0.0544(9) 0.0084(7) 0.0168(7) 0.0238(7)
C2 0.0795(13) 0.0664(12) 0.0628(12) 0.0160(9) 0.0403(10) 0.0434(11)
C3 0.0724(12) 0.0850(14) 0.0466(10) 0.0231(9) 0.0309(9) 0.0530(11)
C4 0.0385(7) 0.0362(7) 0.0358(7) 0.0110(6) 0.0156(6) 0.0197(6)
C5 0.0445(8) 0.0363(8) 0.0365(7) 0.0092(6) 0.0186(6) 0.0191(7)
C6 0.0437(8) 0.0447(9) 0.0503(9) 0.0076(7) 0.0192(7) 0.0158(7)
C7 0.0592(10) 0.0399(9) 0.0595(11) 0.0084(8) 0.0276(9) 0.0103(8)
C8 0.0826(13) 0.0325(8) 0.0571(10) 0.0118(7) 0.0320(10) 0.0216(9)
C9 0.0702(11) 0.0453(9) 0.0460(9) 0.0140(7) 0.0251(8) 0.0354(8)
C10 0.0498(8) 0.0370(8) 0.0342(7) 0.0100(6) 0.0190(6) 0.0224(7)
C11 0.0419(8) 0.0414(8) 0.0400(8) 0.0114(6) 0.0181(6) 0.0239(7)
C12 0.0401(8) 0.0374(8) 0.0366(7) 0.0115(6) 0.0182(6) 0.0201(6)
C13 0.0439(8) 0.0408(8) 0.0455(8) 0.0127(6) 0.0218(7) 0.0182(7)
C14 0.0436(9) 0.0558(10) 0.0665(11) 0.0124(9) 0.0273(8) 0.0148(8)
C15 0.0628(11) 0.0409(9) 0.0720(12) 0.0200(8) 0.0300(9) 0.0245(8)
C16 0.0528(9) 0.0460(9) 0.0532(10) 0.0126(7) 0.0110(8) 0.0266(8)
N1 0.0910(13) 0.0687(12) 0.0567(11) 0.0156(9) -0.0055(9) 0.0330(10)
N2 0.0424(7) 0.0420(7) 0.0417(7) 0.0119(5) 0.0178(5) 0.0253(6)
O1 0.0687(8) 0.0647(8) 0.0640(8) 0.0205(6) 0.0168(6) 0.0476(7)
O2 0.0798(9) 0.0772(9) 0.0737(9) 0.0150(7) 0.0371(7) 0.0572(8)
O3 0.1006(12) 0.1055(13) 0.0659(9) 0.0218(8) 0.0236(8) 0.0756(11)

loop_
_atom_type_symbol
_atom_type_description
_atom_type_scat_dispersion_real
_atom_type_scat_dispersion_imag
_atom_type_scat_source
C C 0.0033 0.0016 'International Tables Vol C Tables 4.2.6.8 and 6.1.1.4'
H H 0.0000 0.0000 'International Tables Vol C Tables 4.2.6.8 and 6.1.1.4'
N N 0.0061 0.0033 'International Tables Vol C Tables 4.2.6.8 and 6.1.1.4'
O O 0.0106 0.0060 'International Tables Vol C Tables 4.2.6.8 and 6.1.1.4'

loop_
_geom_angle_atom_site_label_1
_geom_angle_atom_site_label_2
_geom_angle_atom_site_label_3
_geom_angle
O1 C1 N2 128.19(16)
O1 C1 O2 122.08(15)
N2 C1 O2 109.70(14)
O2 C2 C3 105.95(15)
O2 C2 H2A 110.5
C3 C2 H2A 110.5
O2 C2 H2B 110.5
C3 C2 H2B 110.5
H2A C2 H2B 108.7
N2 C3 C2 101.57(15)
N2 C3 H3A 111.5
C2 C3 H3A 111.5
N2 C3 H3B 111.5
C2 C3 H3B 111.5
H3A C3 H3B 109.3
N2 C4 C5 111.43(11)
N2 C4 C12 113.83(11)
C5 C4 C12 103.80(12)
N2 C4 H4 109.2
C5 C4 H4 109.2
C12 C4 H4 109.2
C10 C5 C6 120.71(15)
C10 C5 C4 112.09(13)
C6 C5 C4 127.18(14)
C7 C6 C5 118.71(17)
C7 C6 H6 120.6
C5 C6 H6 120.6
C6 C7 C8 120.79(17)
C6 C7 H7 119.6
C8 C7 H7 119.6
C9 C8 C7 120.82(16)
C9 C8 H8 119.6
C7 C8 H8 119.6
C8 C9 C10 118.52(17)
C8 C9 H9 120.7
C10 C9 H9 120.7
C5 C10 C9 120.44(15)
C5 C10 C11 111.01(13)
C9 C10 C11 128.54(15)
C16 C11 C10 109.92(13)
C16 C11 C12 113.04(13)
C10 C11 C12 103.98(12)
C16 C11 H11 109.9
C10 C11 H11 109.9
C12 C11 H11 109.9
C13 C12 C11 125.41(14)
C13 C12 C4 125.42(14)
C11 C12 C4 109.02(11)
C12 C13 C14 122.19(15)
C12 C13 C15 122.26(15)
C14 C13 C15 115.54(15)
C13 C14 H14A 109.5
C13 C14 H14B 109.5
H14A C14 H14B 109.5
C13 C14 H14C 109.5
H14A C14 H14C 109.5
H14B C14 H14C 109.5
C13 C15 H15A 109.5
C13 C15 H15B 109.5
H15A C15 H15B 109.5
C13 C15 H15C 109.5
H15A C15 H15C 109.5
H15B C15 H15C 109.5
N1 C16 C11 178.6(2)
C1 N2 C3 112.63(14)
C1 N2 C4 123.22(13)
C3 N2 C4 124.14(13)
C1 O2 C2 109.41(13)
H3C O3 H3D 104.7

loop_
_geom_bond_atom_site_label_1
_geom_bond_atom_site_label_2
_geom_bond_distance
C1 O1 1.214(2)
C1 N2 1.342(2)
C1 O2 1.350(2)
C2 O2 1.440(3)
C2 C3 1.508(3)
C2 H2A 0.9700
C2 H2B 0.9700
C3 N2 1.444(2)
C3 H3A 0.9700
C3 H3B 0.9700
C4 N2 1.4582(19)
C4 C5 1.507(2)
C4 C12 1.531(2)
C4 H4 0.9800
C5 C10 1.379(2)
C5 C6 1.390(2)
C6 C7 1.372(3)
C6 H6 0.9300
C7 C8 1.385(3)
C7 H7 0.9300
C8 C9 1.380(3)
C8 H8 0.9300
C9 C10 1.391(2)
C9 H9 0.9300
C10 C11 1.519(2)
C11 C16 1.469(2)
C11 C12 1.528(2)
C11 H11 0.9800
C12 C13 1.332(2)
C13 C14 1.503(2)
C13 C15 1.506(2)
C14 H14A 0.9600
C14 H14B 0.9600
C14 H14C 0.9600
C15 H15A 0.9600
C15 H15B 0.9600
C15 H15C 0.9600
C16 N1 1.132(2)
O3 H3C 1.0601
O3 H3D 1.0006
